data_8100867
loop_
_publ_author_name
'Zheng, Yue-Qing'
'Kong, Zu-Ping'
'Lin, Jian-Li'
'Zhou, Lin-Xia'

_publ_section_title
;
Crystal structure of chloro(glycinato-N,O)(1,10-phenanthroline-N,N')-
copper(II) trihydrate, [CuCl(C~2~H~4~NO~2~)(C~12~H~8~N~2~)] &#x00B7; 3H~2~O
;
_journal_issue 1
_journal_name_full 'Zeitschrift f\"ur Kristallographie - New Crystal Structures'
_journal_page_first 137
_journal_page_last 138
_journal_volume 216
_journal_year 2001
_chemical_formula_structural '[CuCl(C2 H4 N O2)(C12 H8 N2)] . 3H2 O'
_chemical_formula_sum 'C14 H18 Cl Cu N3 O5'
_chemical_formula_weight 407.30
_space_group_IT_number 14
_symmetry_cell_setting monoclinic
_symmetry_space_group_name_Hall '-P 2yn'
_symmetry_space_group_name_H-M 'P 1 21/n 1'
_cell_angle_alpha 90.00
_cell_angle_beta 94.880(10)
_cell_angle_gamma 90.00
_cell_formula_units_Z 4
_cell_length_a 7.065(2)
_cell_length_b 12.272(3)
_cell_length_c 20.242(5)
_cell_measurement_temperature 293(2)
_cell_volume 1748.7(8)
_diffrn_ambient_temperature 293(2)
_exptl_crystal_density_diffrn 1.547
_cod_original_sg_symbol_H-M 'P 21/n'
_cod_database_code 8100867

loop_
_symmetry_equiv_pos_as_xyz
'x, y, z'
'-x+1/2, y+1/2, -z+1/2'
'-x, -y, -z'
'x-1/2, -y-1/2, z-1/2'

loop_
_atom_site_label
_atom_site_type_symbol
_atom_site_fract_x
_atom_site_fract_y
_atom_site_fract_z
_atom_site_U_iso_or_equiv
_atom_site_adp_type
_atom_site_occupancy
_atom_site_calc_flag
_atom_site_refinement_flags
_atom_site_disorder_assembly
_atom_site_disorder_group
Cu Cu 0.43910(10) 0.91951(5) 0.16464(3) 0.0396(2) Uani 1 d . . .
Cl Cl 0.1244(2) 0.88184(14) 0.21608(7) 0.0573(4) Uani 1 d . . .
N1 N 0.3523(6) 0.8712(4) 0.07182(19) 0.0369(9) Uani 1 d . . .
N2 N 0.3668(6) 1.0672(3) 0.12594(19) 0.0374(9) Uani 1 d . . .
N3 N 0.5961(8) 0.9702(4) 0.2466(2) 0.0520(13) Uani 1 d . . .
C1 C 0.3443(8) 0.7717(5) 0.0470(3) 0.0465(13) Uani 1 d . . .
H1 H 0.3822 0.7134 0.0743 0.061(7) Uiso 1 calc R . .
C2 C 0.2801(9) 0.7514(5) -0.0197(3) 0.0518(15) Uani 1 d . . .
H2 H 0.2772 0.6805 -0.0361 0.061(7) Uiso 1 calc R . .
C3 C 0.2227(8) 0.8351(5) -0.0598(3) 0.0482(14) Uani 1 d . . .
H3 H 0.1805 0.8218 -0.1039 0.061(7) Uiso 1 calc R . .
C4 C 0.2267(7) 0.9422(5) -0.0351(2) 0.0396(12) Uani 1 d . . .
C5 C 0.1689(8) 1.0361(5) -0.0723(2) 0.0474(14) Uani 1 d . . .
H5 H 0.1233 1.0279 -0.1165 0.061(7) Uiso 1 calc R . .
C6 C 0.1775(8) 1.1364(5) -0.0459(3) 0.0492(14) Uani 1 d . . .
H6 H 0.1415 1.1961 -0.0723 0.061(7) Uiso 1 calc R . .
C7 C 0.2422(7) 1.1529(5) 0.0231(2) 0.0405(12) Uani 1 d . . .
C8 C 0.2495(9) 1.2542(5) 0.0550(3) 0.0510(14) Uani 1 d . . .
H8 H 0.2123 1.3172 0.0319 0.061(7) Uiso 1 calc R . .
C9 C 0.3122(9) 1.2592(5) 0.1209(3) 0.0525(14) Uani 1 d . . .
H9 H 0.3169 1.3259 0.1428 0.061(7) Uiso 1 calc R . .
C10 C 0.3692(9) 1.1644(5) 0.1551(3) 0.0470(13) Uani 1 d . . .
H10 H 0.4102 1.1694 0.1999 0.061(7) Uiso 1 calc R . .
C11 C 0.3009(7) 1.0612(4) 0.0608(2) 0.0328(10) Uani 1 d . . .
C12 C 0.2943(7) 0.9558(4) 0.0319(2) 0.0321(10) Uani 1 d . . .
C13 C 0.6235(8) 0.7689(5) 0.2476(3) 0.0466(13) Uani 1 d . . .
C14 C 0.6443(9) 0.8719(5) 0.2876(3) 0.0474(13) Uani 1 d . . .
O1 O 0.5509(7) 0.7785(3) 0.18731(19) 0.0563(11) Uani 1 d . . .
O2 O 0.6735(7) 0.6816(4) 0.2735(2) 0.0658(13) Uani 1 d . . .
O3 O 0.4286(12) 0.5512(5) 0.1739(3) 0.116(3) Uani 1 d . . .
O4 O 0.4339(13) 1.1346(5) 0.3358(3) 0.120(3) Uani 1 d . . .
O5 O 0.077(2) 1.4795(10) -0.0537(5) 0.115(5) Uani 0.50 d P . .
O6 O 0.427(2) 0.4864(14) -0.0561(8) 0.122(5) Uiso 0.50 d P . .
H14A H 0.5546 0.8708 0.3192 0.050 Uiso 1 d . . .
H14B H 0.7801 0.8790 0.3069 0.050 Uiso 1 d . . .
HAN3 H 0.7241 0.9801 0.2416 0.050 Uiso 1 d . . .
HBN3 H 0.5615 1.0323 0.2679 0.050 Uiso 1 d . . .
HAO3 H 0.4285 0.4860 0.2074 0.050 Uiso 1 d . . .
HBO3 H 0.4873 0.6046 0.2047 0.050 Uiso 1 d . . .
HAO4 H 0.3090 1.1072 0.3322 0.050 Uiso 1 d . . .
HBO4 H 0.4011 1.2083 0.3307 0.050 Uiso 1 d . . .
HAO5 H 0.2146 1.4734 -0.0587 0.050 Uiso 0.50 d P . .
HBO5 H 0.0331 1.4449 -0.0885 0.050 Uiso 0.50 d P . .
HAO6 H 0.4889 0.4907 -0.0372 0.050 Uiso 0.50 d P . .
HBO6 H 0.4745 0.4723 -0.0932 0.050 Uiso 0.50 d P . .

loop_
_atom_site_aniso_label
_atom_site_aniso_U_11
_atom_site_aniso_U_22
_atom_site_aniso_U_33
_atom_site_aniso_U_23
_atom_site_aniso_U_13
_atom_site_aniso_U_12
Cu 0.0571(4) 0.0350(3) 0.0243(3) -0.0002(2) -0.0094(2) -0.0001(3)
Cl 0.0666(10) 0.0645(9) 0.0402(7) 0.0123(7) 0.0011(6) -0.0034(8)
N1 0.046(2) 0.039(2) 0.0253(18) -0.0039(17) -0.0013(16) -0.0032(19)
N2 0.048(2) 0.038(2) 0.0251(18) 0.0006(16) -0.0034(16) -0.0051(19)
N3 0.077(3) 0.039(2) 0.036(2) 0.003(2) -0.020(2) -0.011(2)
C1 0.060(4) 0.042(3) 0.036(3) -0.005(2) -0.001(2) -0.001(3)
C2 0.066(4) 0.049(3) 0.041(3) -0.017(3) 0.002(3) -0.008(3)
C3 0.047(3) 0.069(4) 0.029(2) -0.014(3) -0.001(2) -0.012(3)
C4 0.037(3) 0.058(3) 0.023(2) -0.002(2) -0.0020(18) -0.008(2)
C5 0.043(3) 0.073(4) 0.024(2) 0.005(3) -0.007(2) -0.005(3)
C6 0.048(3) 0.065(4) 0.033(3) 0.017(3) -0.005(2) 0.000(3)
C7 0.040(3) 0.048(3) 0.033(2) 0.006(2) 0.001(2) -0.002(2)
C8 0.060(4) 0.044(3) 0.048(3) 0.010(3) -0.002(3) 0.003(3)
C9 0.068(4) 0.037(3) 0.052(3) -0.005(3) 0.001(3) 0.000(3)
C10 0.065(4) 0.039(3) 0.035(3) -0.007(2) -0.005(2) -0.004(3)
C11 0.034(2) 0.039(3) 0.025(2) 0.0015(19) 0.0002(17) -0.004(2)
C12 0.032(2) 0.041(3) 0.023(2) -0.0013(18) 0.0013(17) -0.004(2)
C13 0.056(3) 0.047(3) 0.035(3) 0.003(2) -0.007(2) 0.002(3)
C14 0.061(4) 0.047(3) 0.032(2) 0.004(2) -0.010(2) 0.000(3)
O1 0.087(3) 0.041(2) 0.037(2) -0.0034(17) -0.0204(19) 0.009(2)
O2 0.098(4) 0.044(2) 0.051(2) 0.008(2) -0.019(2) 0.012(2)
O3 0.191(8) 0.057(3) 0.096(5) -0.008(3) -0.015(5) -0.030(4)
O4 0.206(8) 0.072(4) 0.085(4) -0.004(4) 0.023(5) 0.008(5)
O5 0.225(16) 0.070(8) 0.053(6) -0.021(6) 0.028(8) -0.038(9)

loop_
_geom_bond_atom_site_label_1
_geom_bond_atom_site_label_2
_geom_bond_distance
_geom_bond_site_symmetry_2
_geom_bond_publ_flag
Cu O1 1.941(4) . ?
Cu N3 2.013(4) . ?
Cu N1 2.015(4) . ?
Cu N2 2.022(4) . ?
Cu Cl 2.5759(19) . ?
N1 C1 1.319(7) . ?
N1 C12 1.358(6) . ?
N2 C10 1.331(7) . ?
N2 C11 1.362(6) . ?
N3 C14 1.487(7) . ?
N3 HAN3 0.9264 . ?
N3 HBN3 0.9198 . ?
C1 C2 1.411(7) . ?
C1 H1 0.9300 . ?
C2 C3 1.350(9) . ?
C2 H2 0.9300 . ?
C3 C4 1.406(8) . ?
C3 H3 0.9300 . ?
C4 C12 1.410(6) . ?
C4 C5 1.417(8) . ?
C5 C6 1.341(9) . ?
C5 H5 0.9300 . ?
C6 C7 1.446(7) . ?
C6 H6 0.9300 . ?
C7 C8 1.401(8) . ?
C7 C11 1.403(7) . ?
C8 C9 1.370(8) . ?
C8 H8 0.9300 . ?
C9 C10 1.396(8) . ?
C9 H9 0.9300 . ?
C10 H10 0.9300 . ?
C11 C12 1.418(7) . ?
C13 O2 1.230(7) . ?
C13 O1 1.288(6) . ?
C13 C14 1.502(8) . ?
C14 H14A 0.9377 . ?
C14 H14B 1.0086 . ?
O3 HAO3 1.0483 . ?
O3 HBO3 0.9721 . ?
O4 HAO4 0.9411 . ?
O4 HBO4 0.9374 . ?
O5 HAO5 0.9869 . ?
O5 HBO5 0.8581 . ?
O6 HAO6 0.5610 . ?
O6 HBO6 0.8675 . ?
